data_1509487
loop_
_publ_author_name
'Fischer, P.'
'Tissot, P.'
'Yvon, K.'
'Bezinge, A.'

_publ_section_title
;
 Structure and magnetic properties of tetragonal silver(I,III) oxide, Ag O
;
_journal_name_full 'Journal of Solid State Chemistry'
_journal_page_first 225
_journal_page_last 230
_journal_paper_doi 10.1016/0022-4596(86)90057-5
_journal_volume 65
_journal_year 1986
_chemical_formula_sum 'Ag O'
_space_group_IT_number 88
_symmetry_space_group_name_Hall 'I 4bw -1bw'
_symmetry_space_group_name_H-M 'I 41/a :1'
_cell_angle_alpha 90
_cell_angle_beta 90
_cell_angle_gamma 90
_cell_formula_units_Z 16
_cell_length_a 6.833
_cell_length_b 6.833
_cell_length_c 9.122
_cell_volume 425.905
_citation_journal_id_ASTM JSSCBI
_cod_data_source_file silver1-2_460.cif
_cod_data_source_block Ag1O1
_cod_original_cell_volume 425.9052
_cod_original_sg_symbol_Hall '-I 4ad (x,y+1/4,z+1/8)'
_cod_original_formula_sum 'Ag1 O1'
_cod_database_code 1509487

loop_
_symmetry_equiv_pos_as_xyz
x,y,z
-y,x+1/2,z+1/4
-x+1/2,-y+1/2,z+1/2
y+1/2,-x,z+3/4
-x,-y+1/2,-z+1/4
y,-x,-z
x-1/2,y,-z-1/4
-y-1/2,x+1/2,-z-1/2
x+1/2,y+1/2,z+1/2
-y+1/2,x+1,z+3/4
-x+1,-y+1,z+1
y+1,-x+1/2,z+5/4
-x+1/2,-y+1,-z+3/4
y+1/2,-x+1/2,-z+1/2
x,y+1/2,-z+1/4
-y,x+1,-z

loop_
_atom_site_label
_atom_site_type_symbol
_atom_site_fract_x
_atom_site_fract_y
_atom_site_fract_z
_atom_site_occupancy
_atom_site_U_iso_or_equiv
Ag1 Ag 0 0.25 0.125 1 0.0
O1 O 0.0798 0.263 0.3378 1 0.0
Ag2 Ag 0 0.25 0.625 1 0.0
